data_7110769
loop_
_publ_author_name
'Hsu, Kuei-Fang'
'Wang, Sue-Lein'

_publ_section_title
;
 The first mixed-valence MnII,III gallium phosphate: synthesis and
 structural characterization of (C4H12N2)2Mn2Ga5(H2O)(PO4)8
;
_journal_issue 2
_journal_name_full 'Chemical Communications'
_journal_page_first 135
_journal_paper_doi 10.1039/a908334k
_journal_year 2000
_chemical_formula_moiety '(C4H12N2)2Mn2Ga5(H2O)(PO4)8 '
_chemical_formula_sum 'C8 H26 Ga5 Mn2 N4 O33 P8'
_chemical_formula_weight 1412.57
_chemical_name_systematic
; 
 piperazinum manganese gallium phosphate 
;
_space_group_IT_number 2
_symmetry_cell_setting triclinic
_symmetry_space_group_name_Hall '-P 1'
_symmetry_space_group_name_H-M 'P -1'
_atom_sites_solution_hydrogens difmap
_atom_sites_solution_primary direct
_atom_sites_solution_secondary difmap
_audit_creation_method SHELXL-97
_cell_angle_alpha 89.480(1)
_cell_angle_beta 86.249(1)
_cell_angle_gamma 72.419(1)
_cell_formula_units_Z 2
_cell_length_a 9.1314(2)
_cell_length_b 12.7496(1)
_cell_length_c 14.7479(3)
_cell_measurement_reflns_used 8192
_cell_measurement_temperature 295
_cell_measurement_theta_max 25
_cell_measurement_theta_min 1.38
_cell_volume 1633.17(5)
_computing_cell_refinement 'SMART (Siemens, 1995)'
_computing_data_collection 'SMART (Siemens, 1995)'
_computing_data_reduction 'SAINT (Siemens, 1995)'
_computing_molecular_graphics 'Siemens SHELXTL'
_computing_publication_material 'Siemens SHELXTL'
_computing_structure_refinement 'SHELXL-97 (Sheldrick, 1997)'
_computing_structure_solution 'SHELXS-97 (Sheldrick, 1990)'
_diffrn_ambient_temperature 295
_diffrn_measured_fraction_theta_full 0.895
_diffrn_measured_fraction_theta_max 0.895
_diffrn_measurement_device_type 'Brucker Smart-CCD diffractometer'
_diffrn_measurement_method '\w scans'
_diffrn_radiation_monochromator graphite
_diffrn_radiation_source 'fine-focus sealed tube'
_diffrn_radiation_type MoK\a
_diffrn_radiation_wavelength 0.71073
_diffrn_reflns_av_R_equivalents 0.0516
_diffrn_reflns_av_sigmaI/netI 0.0816
_diffrn_reflns_limit_h_max 11
_diffrn_reflns_limit_h_min -11
_diffrn_reflns_limit_k_max 17
_diffrn_reflns_limit_k_min -16
_diffrn_reflns_limit_l_max 20
_diffrn_reflns_limit_l_min -19
_diffrn_reflns_number 17240
_diffrn_reflns_theta_full 29.05
_diffrn_reflns_theta_max 29.05
_diffrn_reflns_theta_min 1.38
_exptl_absorpt_coefficient_mu 5.337
_exptl_absorpt_correction_T_max 0.9280
_exptl_absorpt_correction_T_min 0.6026
_exptl_absorpt_correction_type empirical
_exptl_absorpt_process_details
;
 The absorption correction was based on symmetry-equivalent reflections
 using the SADABS program. Sheldric, G. M. (1996). SADABS. Siemen Area Detector 
 Absorption Correction Software. University of Gottingen, Germany. 
;
_exptl_crystal_colour light-brown
_exptl_crystal_density_diffrn 2.872
_exptl_crystal_density_method 'not measured'
_exptl_crystal_description tabular
_exptl_crystal_F_000 1382
_exptl_crystal_size_max 0.30
_exptl_crystal_size_mid 0.13
_exptl_crystal_size_min 0.03
_refine_diff_density_max 1.773
_refine_diff_density_min -1.903
_refine_diff_density_rms 0.224
_refine_ls_extinction_coef '\c = 0.0005(3)'
_refine_ls_extinction_expression Fc^*^=kFc[1+0.001\cFc^2^\l^3^/sin(2\q)]^-1/4^
_refine_ls_extinction_method SHELXL
_refine_ls_goodness_of_fit_ref 0.981
_refine_ls_hydrogen_treatment mixed
_refine_ls_matrix_type full
_refine_ls_number_parameters 542
_refine_ls_number_reflns 7814
_refine_ls_number_restraints 0
_refine_ls_R_factor_all 0.0873
_refine_ls_R_factor_gt 0.0567
_refine_ls_shift/su_max 0.013
_refine_ls_shift/su_mean 0.001
_refine_ls_structure_factor_coef Fsqd
_refine_ls_weighting_details 'calc w=1/[\s^2^(Fo^2^)+(0.0888P)^2^+1.1850P] where P=(Fo^2^+2Fc^2^)/3'
_refine_ls_weighting_scheme calc
_refine_ls_wR_factor_gt 0.1386
_refine_ls_wR_factor_ref 0.1559
_reflns_number_gt 5536
_reflns_number_total 7814
_reflns_threshold_expression >2sigma(I)
_cod_data_source_file a908334ksup1.cif
_cod_data_source_block MnGaPO-3
_cod_depositor_comments
;
The following automatic conversions were performed:

'_symmetry_cell_setting' value 'Triclinic' changed to 'triclinic'
according to /home/saulius/struct/CIF-dictionaries/cif_core.dic
dictionary named 'cif_core.dic' version 2.4.2 from 2011-04-26.

Automatic conversion script
Id: cif_fix_values 1891 2012-01-12 08:04:46Z andrius 
;
_cod_original_sg_symbol_H-M P-1
_cod_database_code 7110769

loop_
_symmetry_equiv_pos_as_xyz
'x, y, z'
'-x, -y, -z'

loop_
_atom_site_label
_atom_site_type_symbol
_atom_site_fract_x
_atom_site_fract_y
_atom_site_fract_z
_atom_site_U_iso_or_equiv
_atom_site_adp_type
_atom_site_occupancy
_atom_site_symmetry_multiplicity
_atom_site_calc_flag
Ga1 Ga -0.04297(8) 0.13329(6) 0.38984(5) 0.01590(18) Uani 1 1 d
Ga2 Ga -0.05719(8) 0.12796(6) 0.13990(5) 0.01722(19) Uani 1 1 d
Ga3 Ga 0.31459(8) 0.30723(6) 0.24511(5) 0.01838(19) Uani 1 1 d
Ga4 Ga -0.05643(8) 0.64475(7) 0.38006(5) 0.02004(19) Uani 1 1 d
Ga5 Ga 0.32004(8) 0.80991(7) 0.23424(5) 0.01803(19) Uani 1 1 d
Mn1 Mn -0.18031(10) 0.43532(9) 0.25679(7) 0.0160(2) Uani 1 1 d
Mn2 Mn -0.03684(10) 0.70062(8) 0.10687(6) 0.0106(2) Uani 1 1 d
P1 P -0.32689(18) 0.26447(14) 0.28271(12) 0.0128(3) Uani 1 1 d
P2 P 0.22023(18) 0.07464(14) 0.28312(12) 0.0131(3) Uani 1 1 d
P3 P 0.04257(19) 0.36938(14) 0.39916(12) 0.0143(3) Uani 1 1 d
P4 P 0.0921(2) 0.32687(16) 0.09304(12) 0.0190(4) Uani 1 1 d
P5 P -0.31392(19) 0.69280(14) 0.24489(13) 0.0168(4) Uani 1 1 d
P6 P 0.23305(19) 0.57554(15) 0.23019(12) 0.0160(4) Uani 1 1 d
P7 P 0.03712(18) 0.86590(14) 0.39481(12) 0.0137(3) Uani 1 1 d
P8 P 0.14320(18) 0.87908(14) 0.06277(12) 0.0134(3) Uani 1 1 d
O1 O -0.3538(6) 0.3825(4) 0.3166(3) 0.0234(11) Uani 1 1 d
O2 O -0.2558(5) 0.1799(4) 0.3553(3) 0.0157(10) Uani 1 1 d
O3 O -0.4766(5) 0.2473(4) 0.2589(4) 0.0279(13) Uani 1 1 d
O4 O -0.2133(5) 0.2514(4) 0.1990(3) 0.0226(11) Uani 1 1 d
O5 O 0.0514(5) 0.1065(4) 0.2538(3) 0.0145(9) Uani 1 1 d
O6 O 0.3173(5) -0.0359(4) 0.2452(3) 0.0186(10) Uani 1 1 d
O7 O 0.1894(5) 0.0764(4) 0.3876(3) 0.0195(10) Uani 1 1 d
O8 O 0.3016(5) 0.1574(4) 0.2499(3) 0.0214(11) Uani 1 1 d
O9 O -0.0605(5) 0.4782(4) 0.3602(3) 0.0211(11) Uani 1 1 d
O10 O 0.0454(8) 0.3834(5) 0.4999(4) 0.0387(15) Uani 1 1 d
O11 O -0.0310(5) 0.2839(4) 0.3720(4) 0.0246(11) Uani 1 1 d
O12 O 0.2090(5) 0.3451(4) 0.3589(4) 0.0247(11) Uani 1 1 d
O13 O -0.0249(8) 0.4087(5) 0.1528(5) 0.0512(18) Uani 1 1 d
O14 O 0.2555(6) 0.3109(5) 0.1229(4) 0.0329(14) Uani 1 1 d
O15 O 0.0650(6) 0.2154(4) 0.0881(4) 0.0278(12) Uani 1 1 d
O16 O 0.0928(7) 0.3697(6) -0.0055(4) 0.0492(18) Uani 1 1 d
O17 O -0.3064(7) 0.5820(5) 0.2049(5) 0.0415(16) Uani 1 1 d
O18 O -0.2132(7) 0.7466(5) 0.1855(4) 0.0434(16) Uani 1 1 d
O19 O -0.2530(5) 0.6772(4) 0.3397(4) 0.0255(11) Uani 1 1 d
O20 O -0.4746(6) 0.7723(4) 0.2558(4) 0.0321(14) Uani 1 1 d
O21 O 0.3310(5) 0.4568(4) 0.2272(4) 0.0249(12) Uani 1 1 d
O22 O 0.1380(8) 0.5973(5) 0.1467(5) 0.053(2) Uani 1 1 d
O23 O 0.1353(6) 0.5974(5) 0.3195(4) 0.0366(15) Uani 1 1 d
O24 O 0.3386(6) 0.6486(4) 0.2277(4) 0.0249(12) Uani 1 1 d
O25 O -0.0701(6) 0.7948(4) 0.3885(4) 0.0306(13) Uani 1 1 d
O26 O 0.1698(6) 0.8287(5) 0.3242(4) 0.0344(14) Uani 1 1 d
O27 O 0.1062(6) 0.8543(5) 0.4859(3) 0.0297(13) Uani 1 1 d
O28 O -0.0623(5) 0.9833(4) 0.3791(4) 0.0217(11) Uani 1 1 d
O29 O 0.0102(5) 0.8359(4) 0.1000(3) 0.0220(11) Uani 1 1 d
O30 O 0.2905(5) 0.8213(4) 0.1113(3) 0.0197(10) Uani 1 1 d
O31 O 0.1835(5) 0.8516(4) -0.0371(3) 0.0185(10) Uani 1 1 d
O32 O 0.0988(5) 1.0018(4) 0.0812(3) 0.0177(10) Uani 1 1 d
O33 O -0.1655(5) 0.0177(4) 0.1986(3) 0.0219(11) Uani 1 1 d
N1 N 0.6411(9) 0.5224(8) 0.0151(6) 0.055(2) Uani 1 1 d
C1 C 0.6104(12) 0.4244(8) 0.0505(7) 0.049(3) Uani 1 1 d
C2 C 0.4958(11) 0.6114(7) 0.0056(7) 0.043(2) Uani 1 1 d
N2 N 0.4045(7) 0.4960(6) 0.4290(4) 0.0302(16) Uani 1 1 d
C3 C 0.4199(11) 0.4189(8) 0.5052(6) 0.038(2) Uani 1 1 d
C4 C 0.4277(12) 0.6011(7) 0.4549(6) 0.043(2) Uani 1 1 d
N3 N 0.3860(6) 0.0607(5) 0.0671(4) 0.0234(13) Uani 1 1 d
C5 C 0.5496(8) 0.0194(8) 0.0879(5) 0.035(2) Uani 1 1 d
C6 C 0.3698(10) 0.0804(9) -0.0329(6) 0.045(2) Uani 1 1 d
N4 N 0.6278(7) 0.0390(5) 0.4756(4) 0.0247(14) Uani 1 1 d
C7 C 0.4919(8) 0.1090(6) 0.5304(5) 0.0269(17) Uani 1 1 d
C8 C 0.5850(8) -0.0384(7) 0.4151(5) 0.0269(17) Uani 1 1 d
H1 H 0.6772 0.5537 0.0531 0.050 Uiso 1 1 d
H2 H 0.7011 0.5204 -0.0424 0.050 Uiso 1 1 d
H3 H 0.5748 0.4461 0.1107 0.050 Uiso 1 1 d
H4 H 0.6772 0.3666 0.0653 0.050 Uiso 1 1 d
H5 H 0.5047 0.6693 -0.0129 0.050 Uiso 1 1 d
H6 H 0.4440 0.6313 0.0670 0.050 Uiso 1 1 d
H7 H 0.4589 0.4574 0.3849 0.050 Uiso 1 1 d
H8 H 0.3048 0.5119 0.4131 0.080 Uiso 1 1 d
H9 H 0.3966 0.3578 0.4874 0.050 Uiso 1 1 d
H10 H 0.3231 0.4978 0.5442 0.050 Uiso 1 1 d
H11 H 0.3546 0.6267 0.4941 0.050 Uiso 1 1 d
H12 H 0.4221 0.6733 0.3958 0.050 Uiso 1 1 d
H13 H 0.3388 0.0182 0.0917 0.050 Uiso 1 1 d
H14 H 0.3178 0.1296 0.0695 0.050 Uiso 1 1 d
H15 H 0.5646 0.0057 0.1525 0.050 Uiso 1 1 d
H16 H 0.5828 0.0926 0.0744 0.050 Uiso 1 1 d
H17 H 0.4276 0.1434 -0.0463 0.050 Uiso 1 1 d
H18 H 0.2848 0.1011 -0.0513 0.050 Uiso 1 1 d
H19 H 0.7050 -0.0018 0.5103 0.050 Uiso 1 1 d
H20 H 0.6637 0.0797 0.4396 0.050 Uiso 1 1 d
H21 H 0.5069 0.1623 0.5771 0.050 Uiso 1 1 d
H22 H 0.4290 0.1422 0.4752 0.050 Uiso 1 1 d
H23 H 0.5100 0.0008 0.3611 0.050 Uiso 1 1 d
H24 H 0.6770 -0.0825 0.3833 0.050 Uiso 1 1 d
H25 H -0.1244 -0.0398 0.1819 0.050 Uiso 1 1 d
H26 H -0.1772 0.0595 0.2489 0.050 Uiso 1 1 d

loop_
_atom_site_aniso_label
_atom_site_aniso_U_11
_atom_site_aniso_U_22
_atom_site_aniso_U_33
_atom_site_aniso_U_23
_atom_site_aniso_U_13
_atom_site_aniso_U_12
Ga1 0.0085(3) 0.0193(4) 0.0177(4) 0.0025(3) -0.0012(3) -0.0010(3)
Ga2 0.0098(3) 0.0218(4) 0.0174(4) 0.0009(3) -0.0009(3) -0.0009(3)
Ga3 0.0089(3) 0.0205(4) 0.0245(4) 0.0010(3) -0.0039(3) -0.0020(3)
Ga4 0.0103(3) 0.0297(5) 0.0172(4) 0.0037(3) -0.0001(3) -0.0019(3)
Ga5 0.0071(3) 0.0281(4) 0.0155(4) 0.0044(3) -0.0008(3) -0.0003(3)
Mn1 0.0051(4) 0.0215(6) 0.0193(5) 0.0028(4) -0.0011(4) -0.0011(4)
Mn2 0.0041(4) 0.0132(5) 0.0140(5) 0.0027(4) -0.0023(4) -0.0018(4)
P1 0.0055(7) 0.0148(8) 0.0161(8) 0.0029(7) -0.0014(6) 0.0000(6)
P2 0.0057(7) 0.0161(9) 0.0152(8) 0.0022(7) -0.0010(6) 0.0000(6)
P3 0.0111(7) 0.0143(9) 0.0163(9) 0.0017(7) -0.0033(7) -0.0015(7)
P4 0.0148(8) 0.0235(10) 0.0166(9) 0.0033(7) -0.0032(7) -0.0022(7)
P5 0.0088(7) 0.0138(9) 0.0249(10) 0.0020(7) -0.0034(7) 0.0017(7)
P6 0.0086(7) 0.0168(9) 0.0212(9) 0.0020(7) -0.0017(7) -0.0014(7)
P7 0.0089(7) 0.0149(9) 0.0139(8) 0.0039(7) 0.0023(6) 0.0008(7)
P8 0.0082(7) 0.0147(8) 0.0153(8) 0.0026(7) -0.0014(6) -0.0003(6)
O1 0.024(3) 0.014(3) 0.028(3) -0.001(2) -0.009(2) 0.003(2)
O2 0.012(2) 0.017(2) 0.017(2) 0.0069(19) -0.0038(18) -0.0028(19)
O3 0.006(2) 0.026(3) 0.051(4) 0.010(3) -0.011(2) -0.002(2)
O4 0.013(2) 0.034(3) 0.015(2) 0.004(2) 0.0020(19) 0.001(2)
O5 0.0044(19) 0.021(2) 0.013(2) -0.0012(19) -0.0008(17) 0.0027(18)
O6 0.011(2) 0.013(2) 0.027(3) 0.000(2) 0.002(2) 0.0031(19)
O7 0.007(2) 0.028(3) 0.018(2) 0.005(2) -0.0015(18) 0.003(2)
O8 0.014(2) 0.020(3) 0.030(3) 0.002(2) 0.004(2) -0.008(2)
O9 0.015(2) 0.019(3) 0.024(3) 0.005(2) -0.007(2) 0.004(2)
O10 0.068(4) 0.033(3) 0.016(3) 0.005(2) -0.012(3) -0.013(3)
O11 0.014(2) 0.022(3) 0.037(3) -0.006(2) -0.005(2) -0.003(2)
O12 0.012(2) 0.024(3) 0.037(3) 0.000(2) -0.003(2) -0.004(2)
O13 0.061(4) 0.029(4) 0.057(4) -0.016(3) 0.030(4) -0.010(3)
O14 0.030(3) 0.043(4) 0.034(3) 0.010(3) -0.015(3) -0.021(3)
O15 0.017(2) 0.030(3) 0.038(3) -0.012(3) 0.005(2) -0.012(2)
O16 0.038(3) 0.077(5) 0.032(3) 0.031(3) -0.012(3) -0.014(3)
O17 0.041(4) 0.020(3) 0.059(4) -0.008(3) -0.019(3) 0.001(3)
O18 0.044(4) 0.045(4) 0.034(3) 0.005(3) 0.018(3) -0.007(3)
O19 0.016(2) 0.030(3) 0.029(3) 0.004(2) -0.008(2) -0.002(2)
O20 0.012(2) 0.023(3) 0.056(4) -0.010(3) -0.014(2) 0.004(2)
O21 0.014(2) 0.015(3) 0.042(3) 0.001(2) -0.001(2) 0.000(2)
O22 0.069(5) 0.030(4) 0.066(5) 0.015(3) -0.055(4) -0.016(3)
O23 0.031(3) 0.026(3) 0.051(4) -0.004(3) 0.024(3) -0.011(3)
O24 0.018(2) 0.021(3) 0.036(3) -0.004(2) 0.009(2) -0.008(2)
O25 0.019(3) 0.022(3) 0.052(4) 0.011(3) -0.011(2) -0.007(2)
O26 0.035(3) 0.026(3) 0.036(3) 0.000(3) 0.024(3) -0.006(3)
O27 0.019(3) 0.045(4) 0.017(3) 0.008(2) -0.006(2) 0.002(2)
O28 0.012(2) 0.015(3) 0.034(3) 0.006(2) -0.004(2) 0.0018(19)
O29 0.018(2) 0.026(3) 0.023(3) 0.003(2) 0.003(2) -0.008(2)
O30 0.012(2) 0.028(3) 0.014(2) 0.000(2) -0.0028(19) 0.001(2)
O31 0.012(2) 0.025(3) 0.013(2) 0.000(2) 0.0014(18) 0.001(2)
O32 0.012(2) 0.020(3) 0.018(2) 0.000(2) 0.0012(19) 0.0001(19)
O33 0.020(2) 0.024(3) 0.021(3) -0.006(2) 0.000(2) -0.005(2)
N1 0.041(5) 0.080(7) 0.050(5) -0.008(5) -0.003(4) -0.028(5)
C1 0.055(6) 0.037(6) 0.038(6) 0.007(4) -0.012(5) 0.011(5)
C2 0.043(5) 0.023(5) 0.061(7) 0.000(4) 0.013(5) -0.010(4)
N2 0.020(3) 0.048(5) 0.021(3) -0.005(3) -0.004(3) -0.008(3)
C3 0.054(6) 0.043(5) 0.031(5) 0.006(4) -0.005(4) -0.034(5)
C4 0.061(6) 0.030(5) 0.028(5) 0.005(4) -0.011(4) 0.000(4)
N3 0.010(3) 0.029(4) 0.025(3) -0.004(3) 0.007(2) 0.001(2)
C5 0.015(3) 0.061(6) 0.024(4) -0.007(4) 0.002(3) -0.007(4)
C6 0.026(4) 0.058(6) 0.033(5) 0.013(5) -0.010(4) 0.014(4)
N4 0.016(3) 0.034(4) 0.027(3) 0.013(3) -0.001(3) -0.014(3)
C7 0.020(4) 0.025(4) 0.032(4) -0.005(3) -0.002(3) -0.001(3)
C8 0.014(3) 0.042(5) 0.021(4) -0.004(3) 0.008(3) -0.005(3)

loop_
_atom_type_symbol
_atom_type_description
_atom_type_scat_dispersion_real
_atom_type_scat_dispersion_imag
_atom_type_scat_source
C C 0.0033 0.0016 'International Tables Vol C Tables 4.2.6.8 and 6.1.1.4'
H H 0.0000 0.0000 'International Tables Vol C Tables 4.2.6.8 and 6.1.1.4'
N N 0.0061 0.0033 'International Tables Vol C Tables 4.2.6.8 and 6.1.1.4'
O O 0.0106 0.0060 'International Tables Vol C Tables 4.2.6.8 and 6.1.1.4'
P P 0.1023 0.0942 'International Tables Vol C Tables 4.2.6.8 and 6.1.1.4'
Ga Ga 0.2307 1.6083 'International Tables Vol C Tables 4.2.6.8 and 6.1.1.4'
Mn Mn 0.3368 0.7283 'International Tables Vol C Tables 4.2.6.8 and 6.1.1.4'

loop_
_geom_angle_atom_site_label_1
_geom_angle_atom_site_label_2
_geom_angle_atom_site_label_3
_geom_angle
_geom_angle_site_symmetry_1
_geom_angle_site_symmetry_3
_geom_angle_publ_flag
O27 Ga1 O2 91.9(2) 2_566 . yes
O27 Ga1 O11 98.0(2) 2_566 . yes
O2 Ga1 O11 90.37(19) . . yes
O27 Ga1 O28 93.3(2) 2_566 1_545 yes
O2 Ga1 O28 83.89(19) . 1_545 yes
O11 Ga1 O28 167.5(2) . 1_545 yes
O27 Ga1 O7 104.1(2) 2_566 . yes
O2 Ga1 O7 163.83(19) . . yes
O11 Ga1 O7 89.7(2) . . yes
O28 Ga1 O7 92.7(2) 1_545 . yes
O27 Ga1 O5 173.66(19) 2_566 . yes
O2 Ga1 O5 93.90(17) . . yes
O11 Ga1 O5 84.6(2) . . yes
O28 Ga1 O5 84.7(2) 1_545 . yes
O7 Ga1 O5 70.01(17) . . yes
O27 Ga1 P2 138.91(16) 2_566 . yes
O2 Ga1 P2 129.23(14) . . yes
O11 Ga1 P2 84.25(15) . . yes
O28 Ga1 P2 90.77(15) 1_545 . yes
O7 Ga1 P2 34.78(14) . . yes
O5 Ga1 P2 35.37(11) . . yes
O15 Ga2 O31 93.2(2) . 2_565 yes
O15 Ga2 O4 94.9(2) . . yes
O31 Ga2 O4 88.1(2) 2_565 . yes
O15 Ga2 O32 86.0(2) . 1_545 yes
O31 Ga2 O32 92.00(19) 2_565 1_545 yes
O4 Ga2 O32 179.1(2) . 1_545 yes
O15 Ga2 O5 92.2(2) . . yes
O31 Ga2 O5 173.55(18) 2_565 . yes
O4 Ga2 O5 88.04(19) . . ?
O32 Ga2 O5 91.82(19) 1_545 . yes
O15 Ga2 O33 173.1(2) . . ?
O31 Ga2 O33 91.00(19) 2_565 . yes
O4 Ga2 O33 90.7(2) . . ?
O32 Ga2 O33 88.41(19) 1_545 . yes
O5 Ga2 O33 83.91(18) . . yes
O3 Ga3 O12 109.9(2) 1_655 . yes
O3 Ga3 O14 115.1(2) 1_655 . yes
O12 Ga3 O14 134.9(2) . . yes
O3 Ga3 O8 87.2(2) 1_655 . yes
O12 Ga3 O8 93.1(2) . . yes
O14 Ga3 O8 86.9(2) . . yes
O3 Ga3 O21 92.9(2) 1_655 . yes
O12 Ga3 O21 92.2(2) . . yes
O14 Ga3 O21 87.9(2) . . yes
O8 Ga3 O21 174.3(2) . . yes
O10 Ga4 O23 111.3(3) 2_566 . yes
O10 Ga4 O19 114.3(3) 2_566 . yes
O23 Ga4 O19 131.9(3) . . yes
O10 Ga4 O25 96.6(3) 2_566 . yes
O23 Ga4 O25 97.4(2) . . yes
O19 Ga4 O25 92.2(2) . . yes
O10 Ga4 O9 87.9(2) 2_566 . yes
O23 Ga4 O9 84.9(2) . . yes
O19 Ga4 O9 82.0(2) . . yes
O25 Ga4 O9 173.7(2) . . yes
O26 Ga5 O20 122.9(3) . 1_655 yes
O26 Ga5 O30 125.5(2) . . yes
O20 Ga5 O30 111.6(2) 1_655 . yes
O26 Ga5 O6 91.4(2) . 1_565 yes
O20 Ga5 O6 86.8(2) 1_655 1_565 yes
O30 Ga5 O6 93.1(2) . 1_565 yes
O26 Ga5 O24 89.8(2) . . yes
O20 Ga5 O24 88.9(2) 1_655 . yes
O30 Ga5 O24 89.7(2) . . yes
O6 Ga5 O24 175.5(2) 1_565 . yes
O13 Mn1 O1 143.4(2) . . yes
O13 Mn1 O17 92.2(3) . . yes
O1 Mn1 O17 100.1(2) . . yes
O13 Mn1 O9 101.5(3) . . yes
O1 Mn1 O9 108.13(19) . . yes
O17 Mn1 O9 105.1(2) . . yes
O13 Mn1 P1 114.17(19) . . yes
O1 Mn1 P1 30.49(14) . . yes
O17 Mn1 P1 117.80(17) . . yes
O9 Mn1 P1 121.19(14) . . yes
O13 Mn1 P3 96.1(2) . . yes
O1 Mn1 P3 98.89(14) . . yes
O17 Mn1 P3 135.18(17) . . yes
O9 Mn1 P3 30.07(13) . . yes
P1 Mn1 P3 98.52(5) . . yes
O22 Mn2 O18 119.1(3) . . yes
O22 Mn2 O29 105.9(2) . . yes
O18 Mn2 O29 98.1(2) . . yes
O22 Mn2 O16 104.6(3) . 2_565 yes
O18 Mn2 O16 106.0(3) . 2_565 yes
O29 Mn2 O16 124.3(2) . 2_565 yes
O3 P1 O1 110.7(3) . . yes
O3 P1 O4 111.7(3) . . yes
O1 P1 O4 104.9(3) . . yes
O3 P1 O2 108.4(3) . . yes
O1 P1 O2 111.3(3) . . yes
O4 P1 O2 109.9(3) . . yes
O3 P1 Mn1 136.4(2) . . no
O1 P1 Mn1 42.7(2) . . no
O4 P1 Mn1 63.9(2) . . no
O2 P1 Mn1 113.74(18) . . no
O6 P2 O8 106.2(3) . . yes
O6 P2 O7 113.7(3) . . yes
O8 P2 O7 113.1(3) . . yes
O6 P2 O5 112.4(3) . . yes
O8 P2 O5 111.8(3) . . yes
O7 P2 O5 99.8(2) . . yes
O6 P2 Ga1 131.32(19) . . no
O8 P2 Ga1 122.4(2) . . no
O7 P2 Ga1 48.19(16) . . no
O5 P2 Ga1 51.83(17) . . no
O10 P3 O11 114.3(3) . . yes
O10 P3 O12 107.1(3) . . yes
O11 P3 O12 112.5(3) . . yes
O10 P3 O9 108.6(3) . . yes
O11 P3 O9 104.1(3) . . yes
O12 P3 O9 110.1(3) . . yes
O10 P3 Mn1 138.4(3) . . no
O11 P3 Mn1 64.1(2) . . no
O12 P3 Mn1 111.4(2) . . no
O9 P3 Mn1 42.75(19) . . no
O13 P4 O15 114.1(3) . . yes
O13 P4 O14 111.1(4) . . yes
O15 P4 O14 108.9(3) . . yes
O13 P4 O16 110.3(4) . . yes
O15 P4 O16 106.6(4) . . yes
O14 P4 O16 105.4(3) . . yes
O20 P5 O17 113.9(3) . . yes
O20 P5 O19 106.4(3) . . yes
O17 P5 O19 109.6(3) . . yes
O20 P5 O18 108.4(4) . . yes
O17 P5 O18 110.1(4) . . yes
O19 P5 O18 108.1(3) . . yes
O21 P6 O23 108.7(3) . . yes
O21 P6 O24 108.7(3) . . yes
O23 P6 O24 108.1(3) . . yes
O21 P6 O22 108.3(3) . . yes
O23 P6 O22 113.3(4) . . yes
O24 P6 O22 109.6(3) . . yes
O26 P7 O27 106.6(3) . . yes
O26 P7 O28 112.0(3) . . yes
O27 P7 O28 111.7(3) . . yes
O26 P7 O25 109.8(3) . . yes
O27 P7 O25 111.3(3) . . yes
O28 P7 O25 105.4(3) . . yes
O31 P8 O32 112.0(3) . . yes
O31 P8 O30 105.6(3) . . yes
O32 P8 O30 109.1(3) . . yes
O31 P8 O29 111.6(3) . . yes
O32 P8 O29 108.8(3) . . yes
O30 P8 O29 109.7(3) . . yes
P1 O1 Mn1 106.8(3) . . yes
P1 O2 Ga1 127.8(3) . . yes
P1 O3 Ga3 148.3(4) . 1_455 yes
P1 O4 Ga2 134.6(3) . . yes
P2 O5 Ga2 138.3(3) . . yes
P2 O5 Ga1 92.8(2) . . yes
Ga2 O5 Ga1 128.8(2) . . yes
P2 O6 Ga5 142.3(3) . 1_545 yes
P2 O7 Ga1 97.0(2) . . yes
P2 O8 Ga3 150.6(3) . . yes
P3 O9 Mn1 107.2(3) . . yes
P3 O9 Ga4 129.5(3) . . yes
Mn1 O9 Ga4 122.1(2) . . yes
P3 O10 Ga4 162.2(4) . 2_566 yes
P3 O11 Ga1 146.4(3) . . yes
P3 O12 Ga3 137.1(3) . . yes
P4 O13 Mn1 147.6(4) . . yes
P4 O14 Ga3 126.4(4) . . yes
P4 O15 Ga2 143.7(3) . . yes
P4 O16 Mn2 123.6(4) . 2_565 yes
P5 O17 Mn1 123.1(3) . . yes
P5 O18 Mn2 137.3(4) . . yes
P5 O19 Ga4 132.5(3) . . yes
P5 O20 Ga5 150.2(4) . 1_455 yes
P6 O21 Ga3 140.9(3) . . yes
P6 O22 Mn2 138.8(5) . . yes
P6 O23 Ga4 149.1(4) . . yes
P6 O24 Ga5 138.5(3) . . yes
P7 O25 Ga4 138.7(3) . . yes
P7 O26 Ga5 169.7(4) . . yes
P7 O27 Ga1 139.5(3) . 2_566 yes
P7 O28 Ga1 137.0(3) . 1_565 yes
P8 O29 Mn2 138.4(3) . . yes
P8 O30 Ga5 129.3(3) . . yes
P8 O31 Ga2 131.7(3) . 2_565 yes
P8 O32 Ga2 144.8(3) . 1_565 yes
Ga2 O33 H25 110.0 . . yes
Ga2 O33 H26 84.7 . . yes
H25 O33 H26 139.8 . . yes
C1 N1 C2 110.6(7) . . no
C1 N1 H1 112.5 . . no
C2 N1 H1 97.3 . . no
C1 N1 H2 120.9 . . no
C2 N1 H2 105.3 . . no
H1 N1 H2 107.5 . . no
N1 C1 C2 112.0(7) . 2_665 no
N1 C1 H3 101.6 . . no
C2 C1 H3 116.6 2_665 . no
N1 C1 H4 125.6 . . no
C2 C1 H4 106.1 2_665 . no
H3 C1 H4 94.3 . . no
N1 C2 C1 111.6(8) . 2_665 no
N1 C2 H5 115.8 . . no
C1 C2 H5 109.9 2_665 . no
N1 C2 H6 108.3 . . no
C1 C2 H6 107.8 2_665 . no
H5 C2 H6 102.9 . . no
C3 N2 C4 112.6(6) . . no
C3 N2 H7 104.5 . . no
C4 N2 H7 120.5 . . no
C3 N2 H8 106.3 . . no
C4 N2 H8 106.9 . . no
H7 N2 H8 105.0 . . no
N2 C3 C4 110.8(7) . 2_666 no
N2 C3 H9 109.5 . . no
C4 C3 H9 116.0 2_666 . no
N2 C3 H10 83.2 . . no
C4 C3 H10 110.1 2_666 . no
H9 C3 H10 122.2 . . no
N2 C4 C3 110.5(7) . 2_666 no
N2 C4 H11 102.4 . . no
C3 C4 H11 111.3 2_666 . no
N2 C4 H12 119.3 . . no
C3 C4 H12 105.5 2_666 . no
H11 C4 H12 107.7 . . no
C5 N3 C6 111.4(6) . . no
C5 N3 H13 108.5 . . no
C6 N3 H13 116.4 . . no
C5 N3 H14 131.6 . . no
C6 N3 H14 80.7 . . no
H13 N3 H14 106.4 . . no
N3 C5 C6 110.4(6) . 2_655 no
N3 C5 H15 113.7 . . no
C6 C5 H15 110.8 2_655 . no
N3 C5 H16 99.5 . . no
C6 C5 H16 117.6 2_655 . no
H15 C5 H16 104.4 . . no
C5 C6 N3 112.0(7) 2_655 . no
C5 C6 H17 109.3 2_655 . no
N3 C6 H17 102.6 . . no
C5 C6 H18 104.6 2_655 . no
N3 C6 H18 118.9 . . no
H17 C6 H18 109.3 . . no
C8 N4 C7 111.6(5) . . no
C8 N4 H19 107.9 . . no
C7 N4 H19 113.4 . . no
C8 N4 H20 105.0 . . no
C7 N4 H20 109.2 . . no
H19 N4 H20 109.3 . . no
N4 C7 C8 110.1(6) . 2_656 no
N4 C7 H21 119.2 . . no
C8 C7 H21 103.7 2_656 . no
N4 C7 H22 95.6 . . no
C8 C7 H22 110.7 2_656 . no
H21 C7 H22 117.5 . . no
N4 C8 C7 110.5(6) . 2_656 no
N4 C8 H23 115.0 . . no
C7 C8 H23 108.4 2_656 . no
N4 C8 H24 107.7 . . no
C7 C8 H24 110.7 2_656 . no
H23 C8 H24 104.4 . . no

loop_
_geom_bond_atom_site_label_1
_geom_bond_atom_site_label_2
_geom_bond_distance
_geom_bond_site_symmetry_2
_geom_bond_publ_flag
Ga1 O27 1.878(5) 2_566 yes
Ga1 O2 1.953(4) . yes
Ga1 O11 1.970(5) . yes
Ga1 O28 1.981(5) 1_545 yes
Ga1 O7 2.023(4) . yes
Ga1 O5 2.120(4) . yes
Ga1 P2 2.693(2) . no
Ga2 O15 1.923(5) . yes
Ga2 O31 1.933(5) 2_565 yes
Ga2 O4 1.943(5) . yes
Ga2 O32 1.961(5) 1_545 yes
Ga2 O5 1.981(4) . yes
Ga2 O33 2.101(5) . yes
Ga3 O3 1.851(4) 1_655 yes
Ga3 O12 1.871(5) . yes
Ga3 O14 1.911(5) . yes
Ga3 O8 1.950(5) . yes
Ga3 O21 1.972(5) . yes
Ga4 O10 1.806(5) 2_566 yes
Ga4 O23 1.843(5) . yes
Ga4 O19 1.853(5) . yes
Ga4 O25 1.884(5) . yes
Ga4 O9 2.158(5) . yes
Ga5 O26 1.808(5) . yes
Ga5 O20 1.838(5) 1_655 yes
Ga5 O30 1.849(5) . yes
Ga5 O6 1.966(5) 1_565 yes
Ga5 O24 2.015(5) . yes
Mn1 O13 1.979(6) . yes
Mn1 O1 2.047(5) . yes
Mn1 O17 2.049(6) . yes
Mn1 O9 2.102(5) . yes
Mn1 P1 2.892(2) . no
Mn1 P3 2.958(2) . no
Mn2 O22 1.862(6) . yes
Mn2 O18 1.866(6) . yes
Mn2 O29 1.899(5) . yes
Mn2 O16 1.923(7) 2_565 yes
P1 O3 1.512(5) . yes
P1 O1 1.533(5) . yes
P1 O4 1.536(5) . yes
P1 O2 1.542(5) . yes
P2 O6 1.510(5) . yes
P2 O8 1.524(5) . yes
P2 O7 1.548(5) . yes
P2 O5 1.561(4) . yes
P3 O10 1.501(5) . yes
P3 O11 1.512(5) . yes
P3 O12 1.536(5) . yes
P3 O9 1.552(5) . yes
P4 O13 1.492(6) . yes
P4 O15 1.517(5) . yes
P4 O14 1.537(5) . yes
P4 O16 1.549(6) . yes
P5 O20 1.510(5) . yes
P5 O17 1.516(6) . yes
P5 O19 1.528(5) . yes
P5 O18 1.532(6) . yes
P6 O21 1.507(5) . yes
P6 O23 1.520(6) . yes
P6 O24 1.527(5) . yes
P6 O22 1.528(6) . yes
P7 O26 1.508(5) . yes
P7 O27 1.509(5) . yes
P7 O28 1.523(5) . yes
P7 O25 1.529(5) . yes
P8 O31 1.512(5) . yes
P8 O32 1.515(5) . yes
P8 O30 1.543(5) . yes
P8 O29 1.547(5) . yes
O3 Ga3 1.851(4) 1_455 no
O6 Ga5 1.966(5) 1_545 no
O10 Ga4 1.806(5) 2_566 no
O16 Mn2 1.923(7) 2_565 no
O20 Ga5 1.838(5) 1_455 no
O27 Ga1 1.878(5) 2_566 no
O28 Ga1 1.981(5) 1_565 no
O31 Ga2 1.933(5) 2_565 no
O32 Ga2 1.961(5) 1_565 no
O33 H25 0.7506 . yes
O33 H26 0.8994 . yes
N1 C1 1.447(13) . yes
N1 C2 1.477(12) . yes
N1 H1 0.8307 . yes
N1 H2 0.9745 . yes
C1 C2 1.488(14) 2_665 yes
C1 H3 0.9402 . yes
C1 H4 0.8402 . yes
C2 C1 1.488(14) 2_665 no
C2 H5 0.8091 . yes
C2 H6 0.9918 . yes
N2 C3 1.471(11) . yes
N2 C4 1.475(11) . yes
N2 H7 0.8532 . yes
N2 H8 0.9170 . yes
C3 C4 1.496(13) 2_666 yes
C3 H9 0.9125 . yes
C3 H10 1.2373 . yes
C4 C3 1.496(13) 2_666 no
C4 H11 0.8411 . yes
C4 H12 1.2547 . yes
N3 C5 1.478(9) . yes
N3 C6 1.503(10) . yes
N3 H13 0.8534 . yes
N3 H14 0.9104 . yes
C5 C6 1.481(13) 2_655 yes
C5 H15 0.9773 . yes
C5 H16 1.0787 . yes
C6 C5 1.481(13) 2_655 no
C6 H17 1.0969 . yes
C6 H18 0.8050 . yes
N4 C8 1.490(10) . yes
N4 C7 1.485(9) . yes
N4 H19 0.9221 . yes
N4 H20 0.8561 . yes
C7 C8 1.498(11) 2_656 yes
C7 H21 1.0163 . yes
C7 H22 1.0388 . yes
C8 C7 1.498(11) 2_656 no
C8 H23 1.0996 . yes
C8 H24 0.9537 . yes
